data_4309899
loop_
_publ_author_name
'Andrea F. Armstrong'
'Tristram Chivers'
'Heikki M. Tuononen'
'Masood Parvez'
'Ren\'e T. Boer\'e'

_publ_contact_author_address
; Department of Chemistry
  University of Calgary
  Calgary Alberta T2N 1N4
  Canada
;
_publ_contact_author_email chivers@ucalgary.ca
_publ_contact_author_fax '001 403 289 9488'
_publ_contact_author_name 'Dr Tristram Chivers'
_publ_contact_author_phone '001 403 220 5741'
_publ_section_title
;
Cubic and Spirocyclic Radicals Containing a Tetraimidophosphate Dianion
[P(NR)3(NR')].2-
;
_journal_name_full 'Inorganic Chemistry'
_journal_page_first 7981
_journal_page_last 7991
_journal_paper_doi 10.1021/ic051128q
_journal_volume 44
_journal_year 2005
_chemical_formula_sum 'C21 H45 N4 P Si'
_chemical_formula_weight 412.67
_chemical_name_systematic
;
 ?
;
_space_group_IT_number 14
_symmetry_cell_setting monoclinic
_symmetry_space_group_name_Hall '-P 2yn'
_symmetry_space_group_name_H-M 'P 1 21/n 1'
_atom_sites_solution_hydrogens geom
_atom_sites_solution_primary direct
_atom_sites_solution_secondary difmap
_audit_creation_method SHELXL-97
_cell_angle_alpha 90.00
_cell_angle_beta 101.7596(13)
_cell_angle_gamma 90.00
_cell_formula_units_Z 8
_cell_length_a 10.5001(3)
_cell_length_b 22.8914(7)
_cell_length_c 20.9785(5)
_cell_measurement_temperature 173(2)
_cell_volume 4936.6(2)
_computing_structure_refinement 'SHELXL-97 (Sheldrick, 1997)'
_computing_structure_solution 'SHELXS-97 (Sheldrick, 1990)'
_diffrn_ambient_temperature 173(2)
_diffrn_measured_fraction_theta_full 0.949
_diffrn_measured_fraction_theta_max 0.949
_diffrn_radiation_monochromator graphite
_diffrn_radiation_source 'fine-focus sealed tube'
_diffrn_radiation_type MoK\a
_diffrn_radiation_wavelength 0.71073
_diffrn_reflns_av_R_equivalents 0.0922
_diffrn_reflns_av_sigmaI/netI 0.0994
_diffrn_reflns_limit_h_max 13
_diffrn_reflns_limit_h_min -12
_diffrn_reflns_limit_k_max 29
_diffrn_reflns_limit_k_min -27
_diffrn_reflns_limit_l_max 27
_diffrn_reflns_limit_l_min -27
_diffrn_reflns_number 32448
_diffrn_reflns_theta_full 27.63
_diffrn_reflns_theta_max 27.63
_diffrn_reflns_theta_min 1.33
_exptl_absorpt_coefficient_mu 0.173
_exptl_absorpt_correction_T_max 0.9812
_exptl_absorpt_correction_T_min 0.9580
_exptl_absorpt_correction_type none
_exptl_crystal_density_diffrn 1.110
_exptl_crystal_density_method 'not measured'
_exptl_crystal_F_000 1824
_exptl_crystal_size_max 0.25
_exptl_crystal_size_mid 0.15
_exptl_crystal_size_min 0.11
_refine_diff_density_max 0.296
_refine_diff_density_min -0.397
_refine_diff_density_rms 0.078
_refine_ls_extinction_method none
_refine_ls_goodness_of_fit_ref 0.988
_refine_ls_hydrogen_treatment mixed
_refine_ls_matrix_type full
_refine_ls_number_parameters 487
_refine_ls_number_reflns 10914
_refine_ls_number_restraints 0
_refine_ls_restrained_S_all 0.988
_refine_ls_R_factor_all 0.1289
_refine_ls_R_factor_gt 0.0634
_refine_ls_shift/su_max 0.001
_refine_ls_shift/su_mean 0.000
_refine_ls_structure_factor_coef Fsqd
_refine_ls_weighting_details 'calc w=1/[\s^2^(Fo^2^)+(0.0817P)^2^+3.5889P] where P=(Fo^2^+2Fc^2^)/3'
_refine_ls_weighting_scheme calc
_refine_ls_wR_factor_gt 0.1519
_refine_ls_wR_factor_ref 0.1864
_reflns_number_gt 6417
_reflns_number_total 10914
_reflns_threshold_expression >2sigma(I)
_cod_data_source_file ic051128qsi20050707_121411.cif
_cod_data_source_block compound1b
_cod_database_code 4309899

loop_
_symmetry_equiv_pos_as_xyz
'x, y, z'
'-x+1/2, y+1/2, -z+1/2'
'-x, -y, -z'
'x-1/2, -y-1/2, z-1/2'

loop_
_atom_site_label
_atom_site_type_symbol
_atom_site_fract_x
_atom_site_fract_y
_atom_site_fract_z
_atom_site_U_iso_or_equiv
_atom_site_adp_type
_atom_site_occupancy
_atom_site_symmetry_multiplicity
_atom_site_calc_flag
_atom_site_refinement_flags
_atom_site_disorder_assembly
_atom_site_disorder_group
P1 P 0.24485(7) 0.20743(3) 0.72703(4) 0.03090(19) Uani 1 1 d . . .
P2 P 0.75047(7) 0.18295(3) 0.72715(4) 0.03112(19) Uani 1 1 d . . .
Si1 Si 0.29020(8) 0.12385(4) 0.62500(4) 0.0354(2) Uani 1 1 d . . .
Si2 Si 0.87350(8) 0.27184(4) 0.82287(4) 0.0353(2) Uani 1 1 d . . .
N1 N 0.1249(2) 0.24878(11) 0.68870(12) 0.0372(6) Uani 1 1 d . . .
H1 H 0.0470 0.2440 0.6974 0.045 Uiso 1 1 calc R . .
N2 N 0.3490(2) 0.25230(11) 0.77167(12) 0.0385(6) Uani 1 1 d . . .
H2 H 0.4313 0.2477 0.7698 0.046 Uiso 1 1 calc R . .
N3 N 0.1624(2) 0.16935(11) 0.77111(13) 0.0395(6) Uani 1 1 d . . .
H3 H 0.0866 0.1832 0.7756 0.047 Uiso 1 1 calc R . .
N4 N 0.3287(2) 0.17102(11) 0.68855(12) 0.0358(6) Uani 1 1 d . . .
N5 N 0.6637(2) 0.14198(11) 0.76706(12) 0.0374(6) Uani 1 1 d . . .
H5 H 0.5802 0.1499 0.7621 0.045 Uiso 1 1 calc R . .
N6 N 0.8160(2) 0.13568(10) 0.68412(11) 0.0348(6) Uani 1 1 d . . .
H6 H 0.9004 0.1383 0.6865 0.042 Uiso 1 1 calc R . .
N7 N 0.6293(2) 0.22069(10) 0.68395(11) 0.0343(6) Uani 1 1 d . . .
H7 H 0.5504 0.2064 0.6802 0.041 Uiso 1 1 calc R . .
N8 N 0.8659(2) 0.22124(10) 0.76250(11) 0.0343(6) Uani 1 1 d . . .
C1 C 0.1420(3) 0.29301(13) 0.64091(14) 0.0370(7) Uani 1 1 d . . .
H1 H 0.2373 0.3014 0.6474 0.044 Uiso 1 1 calc R . .
C2 C 0.0966(4) 0.27269(16) 0.57138(16) 0.0550(9) Uani 1 1 d . . .
H2A H 0.0025 0.2638 0.5637 0.066 Uiso 1 1 calc R . .
H2B H 0.1430 0.2362 0.5647 0.066 Uiso 1 1 calc R . .
C3 C 0.1209(4) 0.31850(18) 0.52234(19) 0.0674(11) Uani 1 1 d . . .
H3A H 0.2156 0.3249 0.5272 0.081 Uiso 1 1 calc R . .
H3B H 0.0865 0.3043 0.4776 0.081 Uiso 1 1 calc R . .
C4 C 0.0555(4) 0.3752(2) 0.5330(2) 0.0746(14) Uani 1 1 d . . .
H4A H -0.0400 0.3698 0.5226 0.089 Uiso 1 1 calc R . .
H4B H 0.0779 0.4053 0.5032 0.089 Uiso 1 1 calc R . .
C5 C 0.0974(4) 0.39588(17) 0.6027(2) 0.0699(12) Uani 1 1 d . . .
H5A H 0.0485 0.4317 0.6088 0.084 Uiso 1 1 calc R . .
H5B H 0.1910 0.4059 0.6112 0.084 Uiso 1 1 calc R . .
C6 C 0.0743(3) 0.34974(15) 0.65207(18) 0.0511(9) Uani 1 1 d . . .
H6A H 0.1086 0.3640 0.6968 0.061 Uiso 1 1 calc R . .
H6B H -0.0202 0.3427 0.6473 0.061 Uiso 1 1 calc R . .
C7 C 0.3200(3) 0.29910(13) 0.81425(15) 0.0375(7) Uani 1 1 d . . .
H7A H 0.2232 0.3017 0.8082 0.045 Uiso 1 1 calc R . .
C8 C 0.3683(3) 0.35809(14) 0.79591(16) 0.0440(8) Uani 1 1 d . . .
H8A H 0.3255 0.3675 0.7505 0.053 Uiso 1 1 calc R . .
H8B H 0.4632 0.3558 0.7978 0.053 Uiso 1 1 calc R . .
C9 C 0.3412(4) 0.40696(15) 0.84071(18) 0.0562(9) Uani 1 1 d . . .
H9A H 0.3793 0.4439 0.8286 0.067 Uiso 1 1 calc R . .
H9B H 0.2460 0.4126 0.8350 0.067 Uiso 1 1 calc R . .
C10 C 0.3981(4) 0.39306(16) 0.91172(18) 0.0580(10) Uani 1 1 d . . .
H10A H 0.3748 0.4244 0.9397 0.070 Uiso 1 1 calc R . .
H10B H 0.4942 0.3914 0.9185 0.070 Uiso 1 1 calc R . .
C11 C 0.3466(4) 0.33476(16) 0.93087(17) 0.0524(9) Uani 1 1 d . . .
H11A H 0.2517 0.3379 0.9285 0.063 Uiso 1 1 calc R . .
H11B H 0.3886 0.3254 0.9764 0.063 Uiso 1 1 calc R . .
C12 C 0.3735(3) 0.28564(14) 0.88596(15) 0.0418(8) Uani 1 1 d . . .
H12A H 0.4686 0.2793 0.8927 0.050 Uiso 1 1 calc R . .
H12B H 0.3336 0.2490 0.8978 0.050 Uiso 1 1 calc R . .
C13 C 0.2053(3) 0.11383(13) 0.80366(14) 0.0358(7) Uani 1 1 d . . .
H13 H 0.2766 0.0980 0.7835 0.043 Uiso 1 1 calc R . .
C14 C 0.2576(6) 0.11970(17) 0.87506(18) 0.0863(16) Uani 1 1 d . . .
H14A H 0.1921 0.1397 0.8953 0.104 Uiso 1 1 calc R . .
H14B H 0.3366 0.1444 0.8821 0.104 Uiso 1 1 calc R . .
C15 C 0.2910(5) 0.06126(18) 0.9082(2) 0.0856(16) Uani 1 1 d . . .
H15A H 0.3639 0.0434 0.8918 0.103 Uiso 1 1 calc R . .
H15B H 0.3203 0.0676 0.9556 0.103 Uiso 1 1 calc R . .
C16 C 0.1797(4) 0.02048(16) 0.89701(18) 0.0551(9) Uani 1 1 d . . .
H16A H 0.2070 -0.0177 0.9176 0.066 Uiso 1 1 calc R . .
H16B H 0.1091 0.0362 0.9169 0.066 Uiso 1 1 calc R . .
C17 C 0.1322(6) 0.01259(19) 0.8264(2) 0.103(2) Uani 1 1 d . . .
H17A H 0.0546 -0.0130 0.8189 0.124 Uiso 1 1 calc R . .
H17B H 0.2003 -0.0069 0.8076 0.124 Uiso 1 1 calc R . .
C18 C 0.0969(5) 0.0708(2) 0.7919(2) 0.102(2) Uani 1 1 d . . .
H18A H 0.0704 0.0637 0.7445 0.122 Uiso 1 1 calc R . .
H18B H 0.0214 0.0877 0.8070 0.122 Uiso 1 1 calc R . .
C19 C 0.1119(3) 0.10952(16) 0.59638(18) 0.0527(9) Uani 1 1 d . . .
H19A H 0.0665 0.1465 0.5839 0.079 Uiso 1 1 calc R . .
H19B H 0.0772 0.0913 0.6316 0.079 Uiso 1 1 calc R . .
H19C H 0.0987 0.0833 0.5587 0.079 Uiso 1 1 calc R . .
C20 C 0.3639(3) 0.05016(13) 0.64644(16) 0.0447(8) Uani 1 1 d . . .
H20A H 0.3310 0.0341 0.6833 0.067 Uiso 1 1 calc R . .
H20B H 0.4587 0.0538 0.6584 0.067 Uiso 1 1 calc R . .
H20C H 0.3405 0.0240 0.6089 0.067 Uiso 1 1 calc R . .
C21 C 0.3566(3) 0.15253(15) 0.55450(15) 0.0455(8) Uani 1 1 d . . .
H21A H 0.3199 0.1913 0.5423 0.068 Uiso 1 1 calc R . .
H21B H 0.3331 0.1259 0.5174 0.068 Uiso 1 1 calc R . .
H21C H 0.4516 0.1554 0.5670 0.068 Uiso 1 1 calc R . .
C22 C 0.7153(3) 0.09350(13) 0.81013(14) 0.0347(7) Uani 1 1 d . . .
H22 H 0.8021 0.0829 0.8009 0.042 Uiso 1 1 calc R . .
C23 C 0.7358(3) 0.11006(14) 0.88180(15) 0.0441(8) Uani 1 1 d . . .
H23A H 0.6519 0.1226 0.8918 0.053 Uiso 1 1 calc R . .
H23B H 0.7968 0.1435 0.8905 0.053 Uiso 1 1 calc R . .
C24 C 0.7901(3) 0.05929(16) 0.92619(17) 0.0527(9) Uani 1 1 d . . .
H24A H 0.8788 0.0498 0.9200 0.063 Uiso 1 1 calc R . .
H24B H 0.7965 0.0710 0.9722 0.063 Uiso 1 1 calc R . .
C25 C 0.7040(4) 0.00530(15) 0.91181(17) 0.0511(9) Uani 1 1 d . . .
H25A H 0.7454 -0.0277 0.9387 0.061 Uiso 1 1 calc R . .
H25B H 0.6190 0.0131 0.9236 0.061 Uiso 1 1 calc R . .
C26 C 0.6825(4) -0.01128(15) 0.84030(17) 0.0533(9) Uani 1 1 d . . .
H26A H 0.6210 -0.0445 0.8318 0.064 Uiso 1 1 calc R . .
H26B H 0.7660 -0.0240 0.8299 0.064 Uiso 1 1 calc R . .
C27 C 0.6284(3) 0.03963(14) 0.79651(15) 0.0425(8) Uani 1 1 d . . .
H27A H 0.5404 0.0494 0.8034 0.051 Uiso 1 1 calc R . .
H27B H 0.6204 0.0279 0.7504 0.051 Uiso 1 1 calc R . .
C28 C 0.7465(3) 0.08953(13) 0.64209(14) 0.0358(7) Uani 1 1 d . . .
H28 H 0.6567 0.0870 0.6510 0.043 Uiso 1 1 calc R . .
C29 C 0.8115(3) 0.02994(13) 0.65822(16) 0.0452(8) Uani 1 1 d . . .
H29A H 0.8130 0.0204 0.7044 0.054 Uiso 1 1 calc R . .
H29B H 0.9026 0.0319 0.6523 0.054 Uiso 1 1 calc R . .
C30 C 0.7392(4) -0.01836(15) 0.61466(19) 0.0576(10) Uani 1 1 d . . .
H30A H 0.7868 -0.0557 0.6244 0.069 Uiso 1 1 calc R . .
H30B H 0.6513 -0.0234 0.6242 0.069 Uiso 1 1 calc R . .
C31 C 0.7272(4) -0.00362(16) 0.54319(19) 0.0617(11) Uani 1 1 d . . .
H31A H 0.8148 -0.0027 0.5326 0.074 Uiso 1 1 calc R . .
H31B H 0.6760 -0.0344 0.5163 0.074 Uiso 1 1 calc R . .
C32 C 0.6614(3) 0.05497(16) 0.52696(17) 0.0517(9) Uani 1 1 d . . .
H32A H 0.5705 0.0528 0.5331 0.062 Uiso 1 1 calc R . .
H32B H 0.6593 0.0645 0.4807 0.062 Uiso 1 1 calc R . .
C33 C 0.7335(3) 0.10331(14) 0.57033(15) 0.0400(7) Uani 1 1 d . . .
H33A H 0.8212 0.1083 0.5606 0.048 Uiso 1 1 calc R . .
H33B H 0.6858 0.1406 0.5603 0.048 Uiso 1 1 calc R . .
C34 C 0.6430(3) 0.27640(12) 0.65118(14) 0.0332(7) Uani 1 1 d . . .
H34 H 0.7132 0.2995 0.6797 0.040 Uiso 1 1 calc R . .
C35 C 0.5173(3) 0.31059(14) 0.64362(16) 0.0419(8) Uani 1 1 d . . .
H35A H 0.4980 0.3179 0.6872 0.050 Uiso 1 1 calc R . .
H35B H 0.4453 0.2870 0.6184 0.050 Uiso 1 1 calc R . .
C36 C 0.5244(4) 0.36900(14) 0.60908(18) 0.0519(9) Uani 1 1 d . . .
H36A H 0.4386 0.3886 0.6026 0.062 Uiso 1 1 calc R . .
H36B H 0.5891 0.3945 0.6368 0.062 Uiso 1 1 calc R . .
C37 C 0.5619(3) 0.36062(15) 0.54412(17) 0.0506(9) Uani 1 1 d . . .
H37A H 0.5715 0.3992 0.5243 0.061 Uiso 1 1 calc R . .
H37B H 0.4923 0.3389 0.5146 0.061 Uiso 1 1 calc R . .
C38 C 0.6885(3) 0.32720(16) 0.55181(18) 0.0523(9) Uani 1 1 d . . .
H38A H 0.7597 0.3508 0.5778 0.063 Uiso 1 1 calc R . .
H38B H 0.7090 0.3205 0.5084 0.063 Uiso 1 1 calc R . .
C39 C 0.6806(3) 0.26863(14) 0.58536(16) 0.0426(8) Uani 1 1 d . . .
H39A H 0.6154 0.2436 0.5573 0.051 Uiso 1 1 calc R . .
H39B H 0.7660 0.2488 0.5915 0.051 Uiso 1 1 calc R . .
C40 C 1.0014(3) 0.25097(16) 0.89482(16) 0.0490(8) Uani 1 1 d . . .
H40A H 0.9820 0.2122 0.9101 0.074 Uiso 1 1 calc R . .
H40B H 1.0030 0.2795 0.9298 0.074 Uiso 1 1 calc R . .
H40C H 1.0865 0.2503 0.8824 0.074 Uiso 1 1 calc R . .
C41 C 0.7178(3) 0.28081(17) 0.85164(18) 0.0542(9) Uani 1 1 d . . .
H41A H 0.6903 0.2429 0.8659 0.081 Uiso 1 1 calc R . .
H41B H 0.6506 0.2958 0.8160 0.081 Uiso 1 1 calc R . .
H41C H 0.7306 0.3084 0.8881 0.081 Uiso 1 1 calc R . .
C42 C 0.9180(4) 0.34580(15) 0.79727(18) 0.0530(9) Uani 1 1 d . . .
H42A H 0.8530 0.3588 0.7595 0.079 Uiso 1 1 calc R . .
H42B H 1.0037 0.3441 0.7856 0.079 Uiso 1 1 calc R . .
H42C H 0.9208 0.3734 0.8332 0.079 Uiso 1 1 calc R . .

loop_
_atom_site_aniso_label
_atom_site_aniso_U_11
_atom_site_aniso_U_22
_atom_site_aniso_U_33
_atom_site_aniso_U_23
_atom_site_aniso_U_13
_atom_site_aniso_U_12
P1 0.0326(4) 0.0319(4) 0.0285(4) 0.0010(3) 0.0069(3) 0.0014(3)
P2 0.0339(4) 0.0314(4) 0.0283(4) 0.0015(3) 0.0070(3) 0.0008(3)
Si1 0.0334(5) 0.0368(5) 0.0365(5) -0.0051(4) 0.0087(4) -0.0031(4)
Si2 0.0323(5) 0.0410(5) 0.0325(5) -0.0048(4) 0.0068(4) 0.0016(4)
N1 0.0308(14) 0.0456(15) 0.0358(14) 0.0091(11) 0.0084(11) 0.0042(11)
N2 0.0303(13) 0.0456(15) 0.0393(15) -0.0131(12) 0.0066(11) 0.0003(11)
N3 0.0357(14) 0.0364(15) 0.0500(16) 0.0104(12) 0.0173(12) 0.0081(11)
N4 0.0348(14) 0.0363(14) 0.0378(14) -0.0066(11) 0.0108(11) -0.0003(11)
N5 0.0350(14) 0.0416(15) 0.0371(14) 0.0093(11) 0.0110(11) 0.0028(11)
N6 0.0323(13) 0.0377(14) 0.0361(14) -0.0061(11) 0.0107(11) -0.0035(11)
N7 0.0288(13) 0.0353(14) 0.0377(14) 0.0075(11) 0.0044(11) -0.0029(10)
N8 0.0330(13) 0.0369(14) 0.0324(13) -0.0022(10) 0.0051(11) 0.0019(10)
C1 0.0343(17) 0.0416(18) 0.0345(16) 0.0092(13) 0.0056(13) 0.0040(13)
C2 0.064(2) 0.058(2) 0.041(2) 0.0088(17) 0.0065(18) -0.0013(18)
C3 0.078(3) 0.078(3) 0.046(2) 0.021(2) 0.013(2) -0.003(2)
C4 0.049(2) 0.093(3) 0.082(3) 0.052(3) 0.014(2) 0.006(2)
C5 0.068(3) 0.047(2) 0.104(4) 0.026(2) 0.037(3) 0.0167(19)
C6 0.047(2) 0.046(2) 0.065(2) 0.0096(17) 0.0221(18) 0.0087(16)
C7 0.0325(16) 0.0413(18) 0.0386(17) -0.0105(14) 0.0072(13) 0.0040(13)
C8 0.047(2) 0.0413(19) 0.0432(18) -0.0038(14) 0.0077(15) 0.0036(15)
C9 0.062(2) 0.042(2) 0.067(2) -0.0128(17) 0.0176(19) 0.0008(17)
C10 0.057(2) 0.060(2) 0.060(2) -0.0237(19) 0.0164(19) -0.0095(18)
C11 0.055(2) 0.062(2) 0.0419(19) -0.0190(17) 0.0124(17) -0.0099(17)
C12 0.0392(18) 0.050(2) 0.0368(17) -0.0049(14) 0.0099(14) -0.0029(14)
C13 0.0355(17) 0.0357(17) 0.0373(17) 0.0055(13) 0.0101(13) 0.0019(13)
C14 0.154(5) 0.043(2) 0.045(2) 0.0059(18) -0.020(3) -0.025(3)
C15 0.122(4) 0.060(3) 0.054(2) 0.020(2) -0.032(3) -0.026(3)
C16 0.064(2) 0.047(2) 0.059(2) 0.0175(17) 0.0247(19) 0.0094(18)
C17 0.135(5) 0.054(3) 0.090(3) 0.032(2) -0.051(3) -0.043(3)
C18 0.104(4) 0.068(3) 0.101(4) 0.047(3) -0.055(3) -0.045(3)
C19 0.0357(18) 0.056(2) 0.064(2) -0.0037(18) 0.0048(17) -0.0065(16)
C20 0.0456(19) 0.0379(18) 0.051(2) -0.0029(15) 0.0100(16) 0.0003(14)
C21 0.054(2) 0.045(2) 0.0398(18) -0.0083(15) 0.0160(16) -0.0075(16)
C22 0.0343(16) 0.0383(17) 0.0318(16) 0.0062(13) 0.0078(13) 0.0038(13)
C23 0.052(2) 0.045(2) 0.0351(17) 0.0030(14) 0.0088(15) -0.0105(15)
C24 0.047(2) 0.069(2) 0.0405(19) 0.0129(17) 0.0042(16) -0.0056(17)
C25 0.059(2) 0.046(2) 0.050(2) 0.0169(16) 0.0146(17) 0.0034(16)
C26 0.070(3) 0.0388(19) 0.053(2) 0.0073(16) 0.0178(19) 0.0001(17)
C27 0.052(2) 0.0411(19) 0.0352(17) -0.0008(14) 0.0117(15) -0.0045(15)
C28 0.0337(16) 0.0358(17) 0.0399(17) -0.0084(13) 0.0125(13) -0.0051(13)
C29 0.053(2) 0.0367(18) 0.050(2) 0.0008(15) 0.0199(16) 0.0011(15)
C30 0.066(2) 0.036(2) 0.077(3) -0.0076(18) 0.026(2) -0.0069(17)
C31 0.071(3) 0.051(2) 0.066(3) -0.0269(19) 0.020(2) -0.0112(19)
C32 0.050(2) 0.059(2) 0.046(2) -0.0159(17) 0.0103(16) -0.0062(17)
C33 0.0355(17) 0.0458(19) 0.0391(17) -0.0067(14) 0.0082(14) -0.0031(14)
C34 0.0320(16) 0.0298(16) 0.0363(16) 0.0037(12) 0.0032(13) -0.0018(12)
C35 0.0420(19) 0.0416(19) 0.0440(19) 0.0027(14) 0.0129(15) 0.0054(14)
C36 0.051(2) 0.0364(19) 0.064(2) 0.0029(16) 0.0028(18) 0.0073(15)
C37 0.046(2) 0.048(2) 0.054(2) 0.0179(16) 0.0009(17) -0.0001(16)
C38 0.044(2) 0.063(2) 0.052(2) 0.0209(17) 0.0142(17) 0.0004(17)
C39 0.0387(18) 0.049(2) 0.0427(18) 0.0058(15) 0.0140(15) 0.0062(15)
C40 0.046(2) 0.059(2) 0.0396(19) -0.0027(16) 0.0017(16) -0.0013(16)
C41 0.041(2) 0.066(2) 0.059(2) -0.0147(18) 0.0175(17) 0.0025(17)
C42 0.059(2) 0.040(2) 0.059(2) -0.0061(17) 0.0104(18) -0.0013(16)

loop_
_atom_type_symbol
_atom_type_description
_atom_type_scat_dispersion_real
_atom_type_scat_dispersion_imag
_atom_type_scat_source
C C 0.0033 0.0016 'International Tables Vol C Tables 4.2.6.8 and 6.1.1.4'
H H 0.0000 0.0000 'International Tables Vol C Tables 4.2.6.8 and 6.1.1.4'
N N 0.0061 0.0033 'International Tables Vol C Tables 4.2.6.8 and 6.1.1.4'
P P 0.1023 0.0942 'International Tables Vol C Tables 4.2.6.8 and 6.1.1.4'
Si Si 0.0817 0.0704 'International Tables Vol C Tables 4.2.6.8 and 6.1.1.4'

loop_
_geom_angle_atom_site_label_1
_geom_angle_atom_site_label_2
_geom_angle_atom_site_label_3
_geom_angle
_geom_angle_site_symmetry_1
_geom_angle_site_symmetry_3
_geom_angle_publ_flag
N4 P1 N3 115.34(14) . . ?
N4 P1 N2 104.45(13) . . ?
N3 P1 N2 112.12(14) . . ?
N4 P1 N1 120.84(13) . . ?
N3 P1 N1 98.12(13) . . ?
N2 P1 N1 105.80(14) . . ?
N8 P2 N6 105.07(13) . . ?
N8 P2 N5 122.37(13) . . ?
N6 P2 N5 103.89(13) . . ?
N8 P2 N7 113.93(13) . . ?
N6 P2 N7 113.88(13) . . ?
N5 P2 N7 97.64(12) . . ?
N4 Si1 C20 111.32(14) . . ?
N4 Si1 C19 115.13(15) . . ?
C20 Si1 C19 104.84(16) . . ?
N4 Si1 C21 109.20(14) . . ?
C20 Si1 C21 107.62(15) . . ?
C19 Si1 C21 108.42(16) . . ?
N8 Si2 C40 110.10(14) . . ?
N8 Si2 C41 113.76(15) . . ?
C40 Si2 C41 107.47(17) . . ?
N8 Si2 C42 112.29(15) . . ?
C40 Si2 C42 106.50(17) . . ?
C41 Si2 C42 106.32(17) . . ?
C1 N1 P1 122.9(2) . . ?
C7 N2 P1 127.3(2) . . ?
C13 N3 P1 125.1(2) . . ?
P1 N4 Si1 132.83(16) . . ?
C22 N5 P2 124.8(2) . . ?
C28 N6 P2 126.1(2) . . ?
C34 N7 P2 125.03(19) . . ?
P2 N8 Si2 130.60(16) . . ?
N1 C1 C2 112.9(3) . . ?
N1 C1 C6 111.0(2) . . ?
C2 C1 C6 110.2(3) . . ?
C1 C2 C3 112.1(3) . . ?
C4 C3 C2 110.4(3) . . ?
C3 C4 C5 111.1(3) . . ?
C4 C5 C6 112.5(3) . . ?
C1 C6 C5 110.0(3) . . ?
N2 C7 C8 111.9(3) . . ?
N2 C7 C12 111.9(2) . . ?
C8 C7 C12 110.7(3) . . ?
C7 C8 C9 112.4(3) . . ?
C10 C9 C8 111.4(3) . . ?
C9 C10 C11 110.6(3) . . ?
C10 C11 C12 111.2(3) . . ?
C7 C12 C11 112.4(3) . . ?
N3 C13 C18 110.1(3) . . ?
N3 C13 C14 113.8(3) . . ?
C18 C13 C14 109.7(3) . . ?
C13 C14 C15 112.6(3) . . ?
C16 C15 C14 112.5(4) . . ?
C17 C16 C15 109.4(3) . . ?
C16 C17 C18 111.6(4) . . ?
C13 C18 C17 113.4(4) . . ?
N5 C22 C23 112.4(2) . . ?
N5 C22 C27 111.4(2) . . ?
C23 C22 C27 110.2(2) . . ?
C22 C23 C24 111.9(3) . . ?
C25 C24 C23 111.4(3) . . ?
C26 C25 C24 111.1(3) . . ?
C25 C26 C27 111.5(3) . . ?
C26 C27 C22 111.8(3) . . ?
N6 C28 C33 112.3(2) . . ?
N6 C28 C29 111.3(3) . . ?
C33 C28 C29 110.5(2) . . ?
C28 C29 C30 111.5(3) . . ?
C31 C30 C29 111.1(3) . . ?
C32 C31 C30 111.2(3) . . ?
C31 C32 C33 111.0(3) . . ?
C28 C33 C32 111.9(3) . . ?
N7 C34 C35 109.3(2) . . ?
N7 C34 C39 113.0(2) . . ?
C35 C34 C39 110.3(2) . . ?
C34 C35 C36 112.1(3) . . ?
C37 C36 C35 111.4(3) . . ?
C36 C37 C38 110.7(3) . . ?
C37 C38 C39 111.4(3) . . ?
C34 C39 C38 111.4(3) . . ?

loop_
_geom_bond_atom_site_label_1
_geom_bond_atom_site_label_2
_geom_bond_distance
_geom_bond_site_symmetry_2
_geom_bond_publ_flag
P1 N4 1.553(2) . ?
P1 N3 1.641(2) . ?
P1 N2 1.646(3) . ?
P1 N1 1.648(2) . ?
P2 N8 1.556(3) . ?
P2 N6 1.647(2) . ?
P2 N5 1.650(2) . ?
P2 N7 1.648(2) . ?
Si1 N4 1.699(3) . ?
Si1 C20 1.872(3) . ?
Si1 C19 1.875(3) . ?
Si1 C21 1.878(3) . ?
Si2 N8 1.706(2) . ?
Si2 C40 1.867(3) . ?
Si2 C41 1.866(3) . ?
Si2 C42 1.864(4) . ?
N1 C1 1.462(4) . ?
N2 C7 1.466(4) . ?
N3 C13 1.469(4) . ?
N5 C22 1.464(4) . ?
N6 C28 1.471(4) . ?
N7 C34 1.470(3) . ?
C1 C2 1.513(5) . ?
C1 C6 1.521(4) . ?
C2 C3 1.526(5) . ?
C3 C4 1.506(6) . ?
C4 C5 1.515(6) . ?
C5 C6 1.532(5) . ?
C7 C8 1.520(4) . ?
C7 C12 1.526(4) . ?
C8 C9 1.525(4) . ?
C9 C10 1.521(5) . ?
C10 C11 1.525(5) . ?
C11 C12 1.530(4) . ?
C13 C18 1.487(5) . ?
C13 C14 1.493(5) . ?
C14 C15 1.516(5) . ?
C15 C16 1.476(5) . ?
C16 C17 1.475(6) . ?
C17 C18 1.525(6) . ?
C22 C23 1.523(4) . ?
C22 C27 1.526(4) . ?
C23 C24 1.525(5) . ?
C24 C25 1.525(5) . ?
C25 C26 1.519(5) . ?
C26 C27 1.520(4) . ?
C28 C33 1.517(4) . ?
C28 C29 1.532(4) . ?
C29 C30 1.533(5) . ?
C30 C31 1.517(5) . ?
C31 C32 1.515(5) . ?
C32 C33 1.531(4) . ?
C34 C35 1.515(4) . ?
C34 C39 1.522(4) . ?
C35 C36 1.530(4) . ?
C36 C37 1.506(5) . ?
C37 C38 1.514(5) . ?
C38 C39 1.524(4) . ?

loop_
_geom_torsion_atom_site_label_1
_geom_torsion_atom_site_label_2
_geom_torsion_atom_site_label_3
_geom_torsion_atom_site_label_4
_geom_torsion
_geom_torsion_site_symmetry_1
_geom_torsion_site_symmetry_2
_geom_torsion_site_symmetry_3
_geom_torsion_site_symmetry_4
_geom_torsion_publ_flag
N4 P1 N1 C1 -53.8(3) . . . . ?
N3 P1 N1 C1 -179.9(2) . . . . ?
N2 P1 N1 C1 64.3(3) . . . . ?
N4 P1 N2 C7 175.7(3) . . . . ?
N3 P1 N2 C7 -58.7(3) . . . . ?
N1 P1 N2 C7 47.2(3) . . . . ?
N4 P1 N3 C13 32.9(3) . . . . ?
N2 P1 N3 C13 -86.5(3) . . . . ?
N1 P1 N3 C13 162.7(2) . . . . ?
N3 P1 N4 Si1 67.4(3) . . . . ?
N2 P1 N4 Si1 -169.1(2) . . . . ?
N1 P1 N4 Si1 -50.3(3) . . . . ?
C20 Si1 N4 P1 -122.0(2) . . . . ?
C19 Si1 N4 P1 -2.9(3) . . . . ?
C21 Si1 N4 P1 119.3(2) . . . . ?
N8 P2 N5 C22 -61.8(3) . . . . ?
N6 P2 N5 C22 56.4(3) . . . . ?
N7 P2 N5 C22 173.4(2) . . . . ?
N8 P2 N6 C28 179.7(2) . . . . ?
N5 P2 N6 C28 50.1(3) . . . . ?
N7 P2 N6 C28 -54.9(3) . . . . ?
N8 P2 N7 C34 31.3(3) . . . . ?
N6 P2 N7 C34 -89.2(2) . . . . ?
N5 P2 N7 C34 161.9(2) . . . . ?
N6 P2 N8 Si2 -170.05(18) . . . . ?
N5 P2 N8 Si2 -52.3(3) . . . . ?
N7 P2 N8 Si2 64.6(2) . . . . ?
C40 Si2 N8 P2 122.2(2) . . . . ?
C41 Si2 N8 P2 1.5(3) . . . . ?
C42 Si2 N8 P2 -119.3(2) . . . . ?
P1 N1 C1 C2 100.5(3) . . . . ?
P1 N1 C1 C6 -135.1(3) . . . . ?
N1 C1 C2 C3 -177.5(3) . . . . ?
C6 C1 C2 C3 57.7(4) . . . . ?
C1 C2 C3 C4 -56.8(5) . . . . ?
C2 C3 C4 C5 54.6(5) . . . . ?
C3 C4 C5 C6 -55.1(4) . . . . ?
N1 C1 C6 C5 178.2(3) . . . . ?
C2 C1 C6 C5 -55.8(4) . . . . ?
C4 C5 C6 C1 55.4(4) . . . . ?
P1 N2 C7 C8 -123.0(3) . . . . ?
P1 N2 C7 C12 112.1(3) . . . . ?
N2 C7 C8 C9 -178.8(3) . . . . ?
C12 C7 C8 C9 -53.3(4) . . . . ?
C7 C8 C9 C10 55.5(4) . . . . ?
C8 C9 C10 C11 -56.1(4) . . . . ?
C9 C10 C11 C12 55.8(4) . . . . ?
N2 C7 C12 C11 178.7(3) . . . . ?
C8 C7 C12 C11 53.1(3) . . . . ?
C10 C11 C12 C7 -55.0(4) . . . . ?
P1 N3 C13 C18 -134.1(3) . . . . ?
P1 N3 C13 C14 102.1(4) . . . . ?
N3 C13 C14 C15 175.4(4) . . . . ?
C18 C13 C14 C15 51.5(6) . . . . ?
C13 C14 C15 C16 -55.6(6) . . . . ?
C14 C15 C16 C17 56.6(5) . . . . ?
C15 C16 C17 C18 -55.9(6) . . . . ?
N3 C13 C18 C17 -177.8(4) . . . . ?
C14 C13 C18 C17 -51.7(6) . . . . ?
C16 C17 C18 C13 55.4(7) . . . . ?
P2 N5 C22 C23 102.2(3) . . . . ?
P2 N5 C22 C27 -133.6(2) . . . . ?
N5 C22 C23 C24 -179.8(3) . . . . ?
C27 C22 C23 C24 55.3(3) . . . . ?
C22 C23 C24 C25 -55.3(4) . . . . ?
C23 C24 C25 C26 54.4(4) . . . . ?
C24 C25 C26 C27 -54.7(4) . . . . ?
C25 C26 C27 C22 55.8(4) . . . . ?
N5 C22 C27 C26 179.1(3) . . . . ?
C23 C22 C27 C26 -55.5(3) . . . . ?
P2 N6 C28 C33 107.2(3) . . . . ?
P2 N6 C28 C29 -128.3(2) . . . . ?
N6 C28 C29 C30 179.8(3) . . . . ?
C33 C28 C29 C30 -54.7(3) . . . . ?
C28 C29 C30 C31 55.5(4) . . . . ?
C29 C30 C31 C32 -55.9(4) . . . . ?
C30 C31 C32 C33 55.9(4) . . . . ?
N6 C28 C33 C32 179.8(3) . . . . ?
C29 C28 C33 C32 54.9(3) . . . . ?
C31 C32 C33 C28 -55.9(4) . . . . ?
P2 N7 C34 C35 -154.4(2) . . . . ?
P2 N7 C34 C39 82.3(3) . . . . ?
N7 C34 C35 C36 -179.4(3) . . . . ?
C39 C34 C35 C36 -54.5(4) . . . . ?
C34 C35 C36 C37 55.3(4) . . . . ?
C35 C36 C37 C38 -55.3(4) . . . . ?
C36 C37 C38 C39 56.2(4) . . . . ?
N7 C34 C39 C38 177.7(3) . . . . ?
C35 C34 C39 C38 55.0(3) . . . . ?
C37 C38 C39 C34 -56.4(4) . . . . ?
